data_7041685
loop_
_publ_author_name
'Han, Haixiang'
'Wei, Zheng'
'Barry, Matthew C.'
'Filatov, Alexander S.'
'Dikarev, Evgeny V.'

_publ_section_title
;
 Heterometallic molecular precursors for a lithium-iron oxide material:
 synthesis, solid state structure, solution and gas-phase behaviour, and
 thermal decomposition.
;
_journal_issue 17
_journal_name_full 'Dalton transactions (Cambridge, England : 2003)'
_journal_page_first 5644
_journal_page_last 5649
_journal_paper_doi 10.1039/c6dt04602a
_journal_volume 46
_journal_year 2017
_chemical_formula_moiety 'C48 H78 Mg3 O18'
_chemical_formula_sum 'C48 H78 Mg3 O18'
_chemical_formula_weight 1016.03
_chemical_name_systematic
; 
 ? 
;
_space_group_crystal_system monoclinic
_space_group_IT_number 14
_space_group_name_Hall '-P 2yn'
_space_group_name_H-M_alt 'P 1 21/n 1'
_symmetry_space_group_name_Hall '-P 2yn'
_symmetry_space_group_name_H-M 'P 1 21/n 1'
_atom_sites_solution_hydrogens geom
_atom_sites_solution_primary direct
_atom_sites_solution_secondary difmap
_audit_creation_method SHELXL-97
_audit_update_record
;
2016-11-21 deposited with the CCDC.
2017-01-13 downloaded from the CCDC.
;
_cell_angle_alpha 90.00
_cell_angle_beta 101.082(2)
_cell_angle_gamma 90.00
_cell_formula_units_Z 2
_cell_length_a 9.7090(8)
_cell_length_b 17.0101(14)
_cell_length_c 17.5059(15)
_cell_measurement_reflns_used 9518
_cell_measurement_temperature 100(2)
_cell_measurement_theta_max 30.45
_cell_measurement_theta_min 2.90
_cell_volume 2837.2(4)
_computing_cell_refinement 'SAINT V.8.27 (Bruker AXS Inc., 2012)'
_computing_data_collection 'APEX2 v.2016.1-0 (Bruker AXS Inc., 2016)'
_computing_data_reduction 'SAINT V.8.27 (Bruker AXS Inc., 2012)'
_computing_molecular_graphics 'SHELXTL Ver. 6.14'
_computing_publication_material 'SHELXTL Ver. 6.14'
_computing_structure_refinement 'SHELXL-97 (Sheldrick, 2008)'
_computing_structure_solution 'SHELXS-97 (Sheldrick, 2008)'
_diffrn_ambient_temperature 100(2)
_diffrn_measured_fraction_theta_full 0.998
_diffrn_measured_fraction_theta_max 0.998
_diffrn_measurement_device_type 'Bruker D8 Venture PHOTON 100 CMOS'
_diffrn_measurement_method 'omega and phi scans'
_diffrn_radiation_monochromator graphite
_diffrn_radiation_source 'fine-focus sealed tube'
_diffrn_radiation_type MoK\a
_diffrn_radiation_wavelength 0.71073
_diffrn_reflns_av_R_equivalents 0.0664
_diffrn_reflns_av_sigmaI/netI 0.0469
_diffrn_reflns_limit_h_max 13
_diffrn_reflns_limit_h_min -13
_diffrn_reflns_limit_k_max 24
_diffrn_reflns_limit_k_min -24
_diffrn_reflns_limit_l_max 25
_diffrn_reflns_limit_l_min -25
_diffrn_reflns_number 82688
_diffrn_reflns_theta_full 30.59
_diffrn_reflns_theta_max 30.59
_diffrn_reflns_theta_min 3.11
_exptl_absorpt_coefficient_mu 0.118
_exptl_absorpt_correction_T_max 0.9918
_exptl_absorpt_correction_T_min 0.9698
_exptl_absorpt_correction_type multi-scan
_exptl_absorpt_process_details
;
SADABS V2012/1 (Bruker AXS Inc.)
;
_exptl_crystal_colour colorless
_exptl_crystal_density_diffrn 1.189
_exptl_crystal_density_meas ?
_exptl_crystal_density_method none
_exptl_crystal_description block
_exptl_crystal_F_000 1092
_exptl_crystal_size_max 0.26
_exptl_crystal_size_mid 0.10
_exptl_crystal_size_min 0.07
_refine_diff_density_max 0.410
_refine_diff_density_min -0.229
_refine_diff_density_rms 0.056
_refine_ls_extinction_coef noref
_refine_ls_extinction_method none
_refine_ls_goodness_of_fit_ref 1.030
_refine_ls_hydrogen_treatment constr
_refine_ls_matrix_type full
_refine_ls_number_parameters 325
_refine_ls_number_reflns 8695
_refine_ls_number_restraints 0
_refine_ls_restrained_S_all 1.030
_refine_ls_R_factor_all 0.0879
_refine_ls_R_factor_gt 0.0473
_refine_ls_shift/su_max 0.001
_refine_ls_shift/su_mean 0.000
_refine_ls_structure_factor_coef Fsqd
_refine_ls_weighting_details 'calc w=1/[\s^2^(Fo^2^)+(0.0453P)^2^+0.9581P] where P=(Fo^2^+2Fc^2^)/3'
_refine_ls_weighting_scheme calc
_refine_ls_wR_factor_gt 0.0950
_refine_ls_wR_factor_ref 0.1089
_reflns_number_gt 5929
_reflns_number_total 8695
_reflns_threshold_expression >2sigma(I)
_cod_data_source_file c6dt04602a2.cif
_cod_data_source_block Mgtbaoac2
_cod_depositor_comments
;
The following automatic conversions were performed:

'_exptl_crystal_density_meas' value 'not measured' was changed to '?'
- the value is perceived as not measured.

Automatic conversion script
Id: cif_fix_values 4268 2015-11-12 08:31:59Z antanas 

 Adding full bibliography for 7041683--7041687.cif.
;
_cod_database_code 7041685

loop_
_symmetry_equiv_pos_as_xyz
'x, y, z'
'-x+1/2, y+1/2, -z+1/2'
'-x, -y, -z'
'x-1/2, -y-1/2, z-1/2'

loop_
_atom_site_label
_atom_site_type_symbol
_atom_site_fract_x
_atom_site_fract_y
_atom_site_fract_z
_atom_site_U_iso_or_equiv
_atom_site_adp_type
_atom_site_occupancy
_atom_site_symmetry_multiplicity
_atom_site_calc_flag
_atom_site_refinement_flags
Mg1 Mg 0.5000 0.5000 0.5000 0.01321(13) Uani 1 2 d S
Mg2 Mg 0.63489(4) 0.43076(3) 0.64145(3) 0.01424(10) Uani 1 1 d .
O1 O 0.82854(11) 0.21753(6) 0.60286(6) 0.0265(2) Uani 1 1 d .
O2 O 0.74990(10) 0.33225(6) 0.64112(6) 0.0207(2) Uani 1 1 d .
O3 O 0.50875(9) 0.38542(5) 0.54103(5) 0.01535(19) Uani 1 1 d .
O4 O 0.99566(10) 0.54083(6) 0.76544(6) 0.0234(2) Uani 1 1 d .
O5 O 0.78915(9) 0.48149(6) 0.71954(5) 0.0187(2) Uani 1 1 d .
O6 O 0.70790(9) 0.49463(5) 0.55622(5) 0.01531(19) Uani 1 1 d .
O7 O 0.37519(10) 0.39348(6) 0.80349(6) 0.0239(2) Uani 1 1 d .
O8 O 0.53293(9) 0.39784(6) 0.72521(5) 0.0187(2) Uani 1 1 d .
O9 O 0.48186(9) 0.51751(5) 0.61443(5) 0.01504(19) Uani 1 1 d .
C1 C 0.39552(15) 0.29707(9) 0.44405(9) 0.0235(3) Uani 1 1 d .
H1A H 0.3074 0.2929 0.4632 0.035 Uiso 1 1 calc R
H1B H 0.4150 0.2470 0.4206 0.035 Uiso 1 1 calc R
H1C H 0.3874 0.3389 0.4049 0.035 Uiso 1 1 calc R
C2 C 0.51316(14) 0.31611(8) 0.51063(8) 0.0165(3) Uani 1 1 d .
C3 C 0.61580(15) 0.26159(8) 0.53508(8) 0.0203(3) Uani 1 1 d .
H3 H 0.6088 0.2120 0.5096 0.024 Uiso 1 1 calc R
C4 C 0.73240(14) 0.27509(8) 0.59658(8) 0.0193(3) Uani 1 1 d .
C5 C 0.95714(16) 0.21928(11) 0.66365(9) 0.0316(4) Uani 1 1 d .
C6 C 1.0301(2) 0.14372(13) 0.64620(12) 0.0483(5) Uani 1 1 d .
H6A H 0.9691 0.0986 0.6505 0.072 Uiso 1 1 calc R
H6B H 1.1185 0.1378 0.6836 0.072 Uiso 1 1 calc R
H6C H 1.0494 0.1462 0.5933 0.072 Uiso 1 1 calc R
C7 C 1.04579(18) 0.28990(13) 0.65403(12) 0.0462(5) Uani 1 1 d .
H7A H 1.0608 0.2922 0.6003 0.069 Uiso 1 1 calc R
H7B H 1.1365 0.2857 0.6897 0.069 Uiso 1 1 calc R
H7C H 0.9977 0.3378 0.6658 0.069 Uiso 1 1 calc R
C8 C 0.91802(19) 0.21450(12) 0.74325(10) 0.0395(4) Uani 1 1 d .
H8A H 0.8676 0.2623 0.7528 0.059 Uiso 1 1 calc R
H8B H 1.0034 0.2094 0.7832 0.059 Uiso 1 1 calc R
H8C H 0.8577 0.1687 0.7453 0.059 Uiso 1 1 calc R
C9 C 0.28950(13) 0.60217(8) 0.61784(8) 0.0180(3) Uani 1 1 d .
H9A H 0.3504 0.6480 0.6174 0.027 Uiso 1 1 calc R
H9B H 0.2215 0.6129 0.6513 0.027 Uiso 1 1 calc R
H9C H 0.2394 0.5913 0.5648 0.027 Uiso 1 1 calc R
C10 C 0.37675(13) 0.53237(8) 0.64847(7) 0.0148(3) Uani 1 1 d .
C11 C 0.34475(14) 0.48982(8) 0.70927(8) 0.0178(3) Uani 1 1 d .
H11 H 0.2642 0.5045 0.7293 0.021 Uiso 1 1 calc R
C12 C 0.42577(14) 0.42495(8) 0.74391(8) 0.0172(3) Uani 1 1 d .
C13 C 0.45446(16) 0.33249(10) 0.85369(10) 0.0301(4) Uani 1 1 d .
C14 C 0.4728(2) 0.25936(11) 0.80770(12) 0.0450(5) Uani 1 1 d .
H14A H 0.3820 0.2438 0.7766 0.067 Uiso 1 1 calc R
H14B H 0.5095 0.2167 0.8436 0.067 Uiso 1 1 calc R
H14C H 0.5389 0.2701 0.7731 0.067 Uiso 1 1 calc R
C15 C 0.59234(18) 0.36712(13) 0.89612(11) 0.0427(5) Uani 1 1 d .
H15A H 0.6531 0.3780 0.8587 0.064 Uiso 1 1 calc R
H15B H 0.6389 0.3296 0.9352 0.064 Uiso 1 1 calc R
H15C H 0.5740 0.4161 0.9219 0.064 Uiso 1 1 calc R
C16 C 0.35810(19) 0.31544(12) 0.91056(11) 0.0424(5) Uani 1 1 d .
H16A H 0.3444 0.3636 0.9389 0.064 Uiso 1 1 calc R
H16B H 0.4005 0.2749 0.9475 0.064 Uiso 1 1 calc R
H16C H 0.2672 0.2968 0.8819 0.064 Uiso 1 1 calc R
C17 C 0.85467(14) 0.57229(9) 0.49158(8) 0.0208(3) Uani 1 1 d .
H17A H 0.8844 0.5310 0.4592 0.031 Uiso 1 1 calc R
H17B H 0.9303 0.6109 0.5054 0.031 Uiso 1 1 calc R
H17C H 0.7707 0.5984 0.4626 0.031 Uiso 1 1 calc R
C18 C 0.82186(13) 0.53640(8) 0.56449(8) 0.0159(3) Uani 1 1 d .
C19 C 0.91233(14) 0.54801(9) 0.63359(8) 0.0192(3) Uani 1 1 d .
H19 H 0.9957 0.5768 0.6325 0.023 Uiso 1 1 calc R
C20 C 0.89080(13) 0.52005(8) 0.70721(8) 0.0172(3) Uani 1 1 d .
C21 C 0.99655(15) 0.51685(10) 0.84663(8) 0.0247(3) Uani 1 1 d .
C22 C 1.00405(18) 0.42856(10) 0.85368(10) 0.0322(4) Uani 1 1 d .
H22A H 0.9166 0.4055 0.8252 0.048 Uiso 1 1 calc R
H22B H 1.0173 0.4137 0.9087 0.048 Uiso 1 1 calc R
H22C H 1.0831 0.4091 0.8317 0.048 Uiso 1 1 calc R
C23 C 0.87156(18) 0.55159(11) 0.87487(9) 0.0346(4) Uani 1 1 d .
H23A H 0.8667 0.6082 0.8642 0.052 Uiso 1 1 calc R
H23B H 0.8819 0.5428 0.9310 0.052 Uiso 1 1 calc R
H23C H 0.7853 0.5263 0.8477 0.052 Uiso 1 1 calc R
C24 C 1.13245(19) 0.55385(13) 0.88943(10) 0.0427(5) Uani 1 1 d .
H24A H 1.2118 0.5322 0.8692 0.064 Uiso 1 1 calc R
H24B H 1.1445 0.5423 0.9452 0.064 Uiso 1 1 calc R
H24C H 1.1285 0.6109 0.8815 0.064 Uiso 1 1 calc R

loop_
_atom_site_aniso_label
_atom_site_aniso_U_11
_atom_site_aniso_U_22
_atom_site_aniso_U_33
_atom_site_aniso_U_23
_atom_site_aniso_U_13
_atom_site_aniso_U_12
Mg1 0.0115(3) 0.0150(3) 0.0130(3) 0.0018(2) 0.0019(2) 0.0001(2)
Mg2 0.0125(2) 0.0163(2) 0.0137(2) 0.00206(18) 0.00196(16) 0.00039(17)
O1 0.0295(5) 0.0268(6) 0.0237(5) 0.0045(4) 0.0063(4) 0.0149(4)
O2 0.0191(5) 0.0218(5) 0.0203(5) 0.0017(4) 0.0016(4) 0.0056(4)
O3 0.0154(4) 0.0141(5) 0.0163(5) 0.0012(4) 0.0025(4) 0.0006(3)
O4 0.0197(5) 0.0333(6) 0.0153(5) 0.0007(4) -0.0009(4) -0.0080(4)
O5 0.0161(4) 0.0236(5) 0.0159(5) 0.0015(4) 0.0020(4) -0.0027(4)
O6 0.0122(4) 0.0181(5) 0.0155(5) 0.0015(4) 0.0023(3) -0.0012(4)
O7 0.0208(5) 0.0302(6) 0.0227(5) 0.0128(4) 0.0094(4) 0.0029(4)
O8 0.0169(4) 0.0211(5) 0.0191(5) 0.0052(4) 0.0057(4) 0.0016(4)
O9 0.0140(4) 0.0175(5) 0.0143(4) 0.0012(4) 0.0043(3) 0.0009(4)
C1 0.0229(7) 0.0223(7) 0.0243(8) -0.0043(6) 0.0017(6) -0.0026(6)
C2 0.0189(6) 0.0166(7) 0.0153(6) 0.0012(5) 0.0065(5) -0.0028(5)
C3 0.0265(7) 0.0153(7) 0.0197(7) -0.0001(5) 0.0063(6) 0.0016(5)
C4 0.0221(7) 0.0186(7) 0.0193(7) 0.0068(6) 0.0091(5) 0.0062(5)
C5 0.0268(8) 0.0409(10) 0.0268(8) 0.0110(7) 0.0045(6) 0.0183(7)
C6 0.0485(11) 0.0557(13) 0.0421(11) 0.0134(10) 0.0121(9) 0.0363(10)
C7 0.0238(8) 0.0594(13) 0.0542(12) 0.0190(10) 0.0042(8) 0.0068(8)
C8 0.0407(10) 0.0528(12) 0.0250(9) 0.0126(8) 0.0059(7) 0.0195(9)
C9 0.0159(6) 0.0185(7) 0.0200(7) 0.0004(5) 0.0043(5) 0.0011(5)
C10 0.0132(6) 0.0161(6) 0.0147(6) -0.0030(5) 0.0016(5) -0.0017(5)
C11 0.0155(6) 0.0212(7) 0.0180(7) 0.0010(5) 0.0066(5) 0.0009(5)
C12 0.0173(6) 0.0198(7) 0.0147(6) 0.0018(5) 0.0032(5) -0.0042(5)
C13 0.0259(7) 0.0365(9) 0.0297(8) 0.0203(7) 0.0100(6) 0.0068(7)
C14 0.0490(11) 0.0297(10) 0.0614(13) 0.0209(9) 0.0234(10) 0.0067(8)
C15 0.0295(9) 0.0640(13) 0.0330(10) 0.0215(9) 0.0016(7) 0.0020(9)
C16 0.0366(9) 0.0561(12) 0.0383(10) 0.0304(9) 0.0169(8) 0.0064(9)
C17 0.0174(6) 0.0253(8) 0.0198(7) 0.0031(6) 0.0042(5) -0.0043(5)
C18 0.0130(6) 0.0174(7) 0.0177(7) 0.0002(5) 0.0043(5) 0.0007(5)
C19 0.0146(6) 0.0241(7) 0.0189(7) 0.0006(6) 0.0030(5) -0.0044(5)
C20 0.0140(6) 0.0196(7) 0.0173(7) -0.0015(5) 0.0010(5) 0.0011(5)
C21 0.0237(7) 0.0358(9) 0.0131(7) 0.0005(6) -0.0002(5) -0.0060(6)
C22 0.0304(8) 0.0372(10) 0.0254(8) 0.0077(7) -0.0034(7) 0.0045(7)
C23 0.0393(9) 0.0418(10) 0.0230(8) -0.0071(7) 0.0070(7) 0.0017(8)
C24 0.0375(9) 0.0655(14) 0.0205(8) 0.0003(8) -0.0057(7) -0.0214(9)

loop_
_atom_type_symbol
_atom_type_description
_atom_type_scat_dispersion_real
_atom_type_scat_dispersion_imag
_atom_type_scat_source
C C 0.0033 0.0016 'International Tables Vol C Tables 4.2.6.8 and 6.1.1.4'
H H 0.0000 0.0000 'International Tables Vol C Tables 4.2.6.8 and 6.1.1.4'
O O 0.0106 0.0060 'International Tables Vol C Tables 4.2.6.8 and 6.1.1.4'
Mg Mg 0.0486 0.0363 'International Tables Vol C Tables 4.2.6.8 and 6.1.1.4'

loop_
_geom_angle_atom_site_label_1
_geom_angle_atom_site_label_2
_geom_angle_atom_site_label_3
_geom_angle
_geom_angle_site_symmetry_1
_geom_angle_site_symmetry_3
O9 Mg1 O9 180.00(5) 3_666 .
O9 Mg1 O6 78.61(3) 3_666 3_666
O9 Mg1 O6 101.39(3) . 3_666
O9 Mg1 O6 101.39(3) 3_666 .
O9 Mg1 O6 78.61(3) . .
O6 Mg1 O6 180.0 3_666 .
O9 Mg1 O3 101.24(4) 3_666 .
O9 Mg1 O3 78.76(4) . .
O6 Mg1 O3 100.22(4) 3_666 .
O6 Mg1 O3 79.78(3) . .
O9 Mg1 O3 78.76(4) 3_666 3_666
O9 Mg1 O3 101.24(4) . 3_666
O6 Mg1 O3 79.78(3) 3_666 3_666
O6 Mg1 O3 100.22(4) . 3_666
O3 Mg1 O3 180.0 . 3_666
O9 Mg1 Mg2 47.32(3) 3_666 3_666
O9 Mg1 Mg2 132.68(3) . 3_666
O6 Mg1 Mg2 47.15(3) 3_666 3_666
O6 Mg1 Mg2 132.85(3) . 3_666
O3 Mg1 Mg2 132.58(3) . 3_666
O3 Mg1 Mg2 47.42(3) 3_666 3_666
O8 Mg2 O2 97.01(4) . .
O8 Mg2 O5 91.75(4) . .
O2 Mg2 O5 91.03(4) . .
O8 Mg2 O6 163.36(4) . .
O2 Mg2 O6 99.62(4) . .
O5 Mg2 O6 87.23(4) . .
O8 Mg2 O9 86.15(4) . .
O2 Mg2 O9 163.81(5) . .
O5 Mg2 O9 104.78(4) . .
O6 Mg2 O9 78.07(4) . .
O8 Mg2 O3 102.77(4) . .
O2 Mg2 O3 85.76(4) . .
O5 Mg2 O3 165.40(4) . .
O6 Mg2 O3 79.30(4) . .
O9 Mg2 O3 78.06(4) . .
C4 O1 C5 121.50(12) . .
C4 O2 Mg2 130.27(9) . .
C2 O3 Mg1 135.59(8) . .
C2 O3 Mg2 128.38(9) . .
Mg1 O3 Mg2 85.57(4) . .
C20 O4 C21 121.42(11) . .
C20 O5 Mg2 128.42(9) . .
C18 O6 Mg1 139.48(9) . .
C18 O6 Mg2 127.36(8) . .
Mg1 O6 Mg2 85.89(3) . .
C12 O7 C13 120.95(11) . .
C12 O8 Mg2 130.46(9) . .
C10 O9 Mg1 133.82(8) . .
C10 O9 Mg2 128.42(8) . .
Mg1 O9 Mg2 85.87(4) . .
C2 C1 H1A 109.5 . .
C2 C1 H1B 109.5 . .
H1A C1 H1B 109.5 . .
C2 C1 H1C 109.5 . .
H1A C1 H1C 109.5 . .
H1B C1 H1C 109.5 . .
O3 C2 C3 124.53(13) . .
O3 C2 C1 115.72(12) . .
C3 C2 C1 119.74(13) . .
C2 C3 C4 123.57(13) . .
C2 C3 H3 118.2 . .
C4 C3 H3 118.2 . .
O2 C4 O1 120.82(13) . .
O2 C4 C3 126.62(12) . .
O1 C4 C3 112.57(13) . .
O1 C5 C7 110.95(13) . .
O1 C5 C8 109.56(13) . .
C7 C5 C8 113.29(17) . .
O1 C5 C6 101.50(14) . .
C7 C5 C6 110.62(15) . .
C8 C5 C6 110.29(14) . .
C5 C6 H6A 109.5 . .
C5 C6 H6B 109.5 . .
H6A C6 H6B 109.5 . .
C5 C6 H6C 109.5 . .
H6A C6 H6C 109.5 . .
H6B C6 H6C 109.5 . .
C5 C7 H7A 109.5 . .
C5 C7 H7B 109.5 . .
H7A C7 H7B 109.5 . .
C5 C7 H7C 109.5 . .
H7A C7 H7C 109.5 . .
H7B C7 H7C 109.5 . .
C5 C8 H8A 109.5 . .
C5 C8 H8B 109.5 . .
H8A C8 H8B 109.5 . .
C5 C8 H8C 109.5 . .
H8A C8 H8C 109.5 . .
H8B C8 H8C 109.5 . .
C10 C9 H9A 109.5 . .
C10 C9 H9B 109.5 . .
H9A C9 H9B 109.5 . .
C10 C9 H9C 109.5 . .
H9A C9 H9C 109.5 . .
H9B C9 H9C 109.5 . .
O9 C10 C11 124.57(12) . .
O9 C10 C9 115.44(11) . .
C11 C10 C9 119.98(12) . .
C10 C11 C12 123.47(12) . .
C10 C11 H11 118.3 . .
C12 C11 H11 118.3 . .
O8 C12 O7 120.46(12) . .
O8 C12 C11 126.90(12) . .
O7 C12 C11 112.63(11) . .
O7 C13 C14 111.27(14) . .
O7 C13 C15 109.15(14) . .
C14 C13 C15 113.36(15) . .
O7 C13 C16 102.00(12) . .
C14 C13 C16 110.03(15) . .
C15 C13 C16 110.45(15) . .
C13 C14 H14A 109.5 . .
C13 C14 H14B 109.5 . .
H14A C14 H14B 109.5 . .
C13 C14 H14C 109.5 . .
H14A C14 H14C 109.5 . .
H14B C14 H14C 109.5 . .
C13 C15 H15A 109.5 . .
C13 C15 H15B 109.5 . .
H15A C15 H15B 109.5 . .
C13 C15 H15C 109.5 . .
H15A C15 H15C 109.5 . .
H15B C15 H15C 109.5 . .
C13 C16 H16A 109.5 . .
C13 C16 H16B 109.5 . .
H16A C16 H16B 109.5 . .
C13 C16 H16C 109.5 . .
H16A C16 H16C 109.5 . .
H16B C16 H16C 109.5 . .
C18 C17 H17A 109.5 . .
C18 C17 H17B 109.5 . .
H17A C17 H17B 109.5 . .
C18 C17 H17C 109.5 . .
H17A C17 H17C 109.5 . .
H17B C17 H17C 109.5 . .
O6 C18 C19 124.52(12) . .
O6 C18 C17 116.25(11) . .
C19 C18 C17 119.22(12) . .
C18 C19 C20 124.82(12) . .
C18 C19 H19 117.6 . .
C20 C19 H19 117.6 . .
O5 C20 O4 121.39(12) . .
O5 C20 C19 126.47(12) . .
O4 C20 C19 112.14(11) . .
O4 C21 C22 110.19(13) . .
O4 C21 C23 110.44(13) . .
C22 C21 C23 113.01(14) . .
O4 C21 C24 101.74(12) . .
C22 C21 C24 110.36(14) . .
C23 C21 C24 110.54(14) . .
C21 C22 H22A 109.5 . .
C21 C22 H22B 109.5 . .
H22A C22 H22B 109.5 . .
C21 C22 H22C 109.5 . .
H22A C22 H22C 109.5 . .
H22B C22 H22C 109.5 . .
C21 C23 H23A 109.5 . .
C21 C23 H23B 109.5 . .
H23A C23 H23B 109.5 . .
C21 C23 H23C 109.5 . .
H23A C23 H23C 109.5 . .
H23B C23 H23C 109.5 . .
C21 C24 H24A 109.5 . .
C21 C24 H24B 109.5 . .
H24A C24 H24B 109.5 . .
C21 C24 H24C 109.5 . .
H24A C24 H24C 109.5 . .
H24B C24 H24C 109.5 . .

loop_
_geom_bond_atom_site_label_1
_geom_bond_atom_site_label_2
_geom_bond_distance
_geom_bond_site_symmetry_2
Mg1 O9 2.0659(9) 3_666
Mg1 O9 2.0660(9) .
Mg1 O6 2.0707(9) 3_666
Mg1 O6 2.0707(9) .
Mg1 O3 2.0732(9) .
Mg1 O3 2.0733(9) 3_666
Mg1 Mg2 2.8262(5) 3_666
Mg2 O8 2.0003(10) .
Mg2 O2 2.0142(11) .
Mg2 O5 2.0173(10) .
Mg2 O6 2.0774(10) .
Mg2 O9 2.0830(10) .
Mg2 O3 2.0874(10) .
O1 C4 1.3426(16) .
O1 C5 1.4770(19) .
O2 C4 1.2375(17) .
O3 C2 1.2977(16) .
O4 C20 1.3423(16) .
O4 C21 1.4771(17) .
O5 C20 1.2380(16) .
O6 C18 1.2994(15) .
O7 C12 1.3462(16) .
O7 C13 1.4768(18) .
O8 C12 1.2382(16) .
O9 C10 1.3017(15) .
C1 C2 1.5020(19) .
C1 H1A 0.9800 .
C1 H1B 0.9800 .
C1 H1C 0.9800 .
C2 C3 1.3684(19) .
C3 C4 1.423(2) .
C3 H3 0.9500 .
C5 C7 1.506(3) .
C5 C8 1.515(2) .
C5 C6 1.526(2) .
C6 H6A 0.9800 .
C6 H6B 0.9800 .
C6 H6C 0.9800 .
C7 H7A 0.9800 .
C7 H7B 0.9800 .
C7 H7C 0.9800 .
C8 H8A 0.9800 .
C8 H8B 0.9800 .
C8 H8C 0.9800 .
C9 C10 1.4967(19) .
C9 H9A 0.9800 .
C9 H9B 0.9800 .
C9 H9C 0.9800 .
C10 C11 1.3712(18) .
C11 C12 1.4216(19) .
C11 H11 0.9500 .
C13 C14 1.511(3) .
C13 C15 1.519(2) .
C13 C16 1.519(2) .
C14 H14A 0.9800 .
C14 H14B 0.9800 .
C14 H14C 0.9800 .
C15 H15A 0.9800 .
C15 H15B 0.9800 .
C15 H15C 0.9800 .
C16 H16A 0.9800 .
C16 H16B 0.9800 .
C16 H16C 0.9800 .
C17 C18 1.5032(18) .
C17 H17A 0.9800 .
C17 H17B 0.9800 .
C17 H17C 0.9800 .
C18 C19 1.3657(19) .
C19 C20 1.4264(19) .
C19 H19 0.9500 .
C21 C22 1.507(2) .
C21 C23 1.515(2) .
C21 C24 1.523(2) .
C22 H22A 0.9800 .
C22 H22B 0.9800 .
C22 H22C 0.9800 .
C23 H23A 0.9800 .
C23 H23B 0.9800 .
C23 H23C 0.9800 .
C24 H24A 0.9800 .
C24 H24B 0.9800 .
C24 H24C 0.9800 .
